data_7000067
loop_
_publ_author_name
'Mu\~noz-Hern\'andez, Miguel-Angel'
'Montiel-Palma, Virginia'
'Huitr\'on-Rattinger, Estefan\'ia'
'Cort\'es-Llamas, Sara'
'Tiempos-Flores, Norma'
'Grevy, Jean-Michel'
'Silvestru, Cristian'
'Power, Philip'

_publ_section_title
;
 Dichloro and alkylchloro gallium derivatives of
 dichalcogenoimidodiphosphinate ligands: isolation of a spirogallium
 cation.
;
_journal_issue 1
_journal_name_full 'Dalton transactions (Cambridge, England : 2003)'
_journal_page_first 193
_journal_page_last 199
_journal_paper_doi 10.1039/b412874e
_journal_year 2005
_chemical_formula_sum 'C16 H20 Cl2 Ga N O3 P2 S'
_chemical_formula_weight 508.95
_chemical_name_common 'Compound 4'
_chemical_name_systematic
;
?
;
_space_group_IT_number 2
_symmetry_cell_setting triclinic
_symmetry_space_group_name_Hall '-P 1'
_symmetry_space_group_name_H-M 'P -1'
_atom_sites_solution_hydrogens geom
_atom_sites_solution_primary direct
_atom_sites_solution_secondary difmap
_audit_creation_method SHELXL-97
_cell_angle_alpha 76.044(2)
_cell_angle_beta 73.046(2)
_cell_angle_gamma 62.095(2)
_cell_formula_units_Z 2
_cell_length_a 9.3056(10)
_cell_length_b 9.6427(10)
_cell_length_c 14.6899(15)
_cell_measurement_temperature 293(2)
_cell_volume 1105.7(2)
_computing_cell_refinement 'Bruker SMART'
_computing_data_collection 'Bruker SMART'
_computing_data_reduction 'Bruker SHELXTL'
_computing_molecular_graphics 'Bruker SHELXTL'
_computing_publication_material 'Bruker SHELXTL'
_computing_structure_refinement 'SHELXL-97 (Sheldrick, 1997)'
_computing_structure_solution 'SHELXS-97 (Sheldrick, 1990)'
_diffrn_ambient_temperature 293(2)
_diffrn_measured_fraction_theta_full 0.989
_diffrn_measured_fraction_theta_max 0.989
_diffrn_measurement_device_type 'CCD area detector'
_diffrn_measurement_method 'phi and omega scans'
_diffrn_radiation_monochromator graphite
_diffrn_radiation_source 'fine-focus sealed tube'
_diffrn_radiation_type MoK\a
_diffrn_radiation_wavelength 0.71073
_diffrn_reflns_av_R_equivalents 0.0292
_diffrn_reflns_av_sigmaI/netI 0.0387
_diffrn_reflns_limit_h_max 11
_diffrn_reflns_limit_h_min -11
_diffrn_reflns_limit_k_max 12
_diffrn_reflns_limit_k_min -12
_diffrn_reflns_limit_l_max 18
_diffrn_reflns_limit_l_min -18
_diffrn_reflns_number 12474
_diffrn_reflns_theta_full 27.04
_diffrn_reflns_theta_max 27.04
_diffrn_reflns_theta_min 1.46
_exptl_absorpt_coefficient_mu 1.740
_exptl_crystal_colour colorless
_exptl_crystal_density_diffrn 1.529
_exptl_crystal_density_method 'not measured'
_exptl_crystal_description rectangular
_exptl_crystal_F_000 516
_exptl_crystal_size_max 0.37
_exptl_crystal_size_mid 0.33
_exptl_crystal_size_min 0.22
_refine_diff_density_max 1.456
_refine_diff_density_min -1.177
_refine_diff_density_rms 0.092
_refine_ls_extinction_method none
_refine_ls_goodness_of_fit_ref 0.878
_refine_ls_hydrogen_treatment mixed
_refine_ls_matrix_type full
_refine_ls_number_parameters 228
_refine_ls_number_reflns 4785
_refine_ls_number_restraints 4
_refine_ls_restrained_S_all 0.901
_refine_ls_R_factor_all 0.0722
_refine_ls_R_factor_gt 0.0522
_refine_ls_shift/su_max 10.129
_refine_ls_shift/su_mean 0.125
_refine_ls_structure_factor_coef Fsqd
_refine_ls_weighting_details 'calc w=1/[\s^2^(Fo^2^)+(0.1464P)^2^+0.0000P] where P=(Fo^2^+2Fc^2^)/3'
_refine_ls_weighting_scheme calc
_refine_ls_wR_factor_gt 0.1710
_refine_ls_wR_factor_ref 0.1826
_reflns_number_gt 3175
_reflns_number_total 4785
_reflns_threshold_expression >2sigma(I)
_cod_data_source_file b412874e.txt
_cod_data_source_block gakm
_cod_depositor_comments
;
The following automatic conversions were performed:
'_symmetry_cell_setting' value 'Triclinic' changed to 'triclinic'
according to '/home/saulius/struct/CIF-dictionaries/cif_core.dic'
dictionary named 'cif_core.dic' version 2.4.1 from 2010-06-29.

Automatic conversion script
Id: cif_fix_enum 1527 2010-12-29 10:47:43Z saulius 
;
_cod_original_sg_symbol_H-M P-1
_cod_database_code 7000067

loop_
_symmetry_equiv_pos_as_xyz
'x, y, z'
'-x, -y, -z'

loop_
_atom_site_label
_atom_site_type_symbol
_atom_site_fract_x
_atom_site_fract_y
_atom_site_fract_z
_atom_site_U_iso_or_equiv
_atom_site_adp_type
_atom_site_occupancy
_atom_site_symmetry_multiplicity
_atom_site_calc_flag
_atom_site_refinement_flags
_atom_site_disorder_assembly
_atom_site_disorder_group
Ga1 Ga 0.88805(6) 0.64092(5) 0.25692(3) 0.0588(2) Uani 1 1 d . . .
Cl1 Cl 0.62541(18) 0.7776(2) 0.30310(13) 0.1008(5) Uani 1 1 d . . .
Cl2 Cl 1.02207(19) 0.78349(16) 0.22187(12) 0.0865(4) Uani 1 1 d . . .
N1 N 0.9282(6) 0.2665(4) 0.3096(3) 0.0694(11) Uani 1 1 d . . .
P1 P 0.92177(14) 0.31179(12) 0.20052(7) 0.0528(3) Uani 1 1 d . . .
S1 S 0.95882(18) 0.50871(13) 0.13183(8) 0.0675(4) Uani 1 1 d . . .
P2 P 0.95793(17) 0.33015(14) 0.38633(8) 0.0616(3) Uani 1 1 d . . .
O3 O 0.9613(5) 0.4899(4) 0.3599(2) 0.0762(9) Uani 1 1 d . . .
C1 C 1.0833(5) 0.1547(5) 0.1339(3) 0.0536(9) Uani 1 1 d . . .
C2 C 1.2224(6) 0.0523(6) 0.1701(4) 0.0698(12) Uani 1 1 d . . .
H2 H 1.2296 0.0601 0.2303 0.084 Uiso 1 1 calc R . .
C3 C 1.3539(7) -0.0644(7) 0.1157(5) 0.0853(16) Uani 1 1 d . . .
H3 H 1.4498 -0.1329 0.1389 0.102 Uiso 1 1 calc R . .
C4 C 1.3390(7) -0.0756(6) 0.0287(4) 0.0777(14) Uani 1 1 d . . .
H4 H 1.4246 -0.1542 -0.0069 0.093 Uiso 1 1 calc R . .
C5 C 1.2010(7) 0.0259(6) -0.0074(4) 0.0740(13) Uani 1 1 d . . .
H5 H 1.1948 0.0176 -0.0678 0.089 Uiso 1 1 calc R . .
C6 C 1.0694(6) 0.1419(5) 0.0455(3) 0.0606(11) Uani 1 1 d . . .
H6 H 0.9740 0.2095 0.0218 0.073 Uiso 1 1 calc R . .
C7 C 0.7258(5) 0.3346(5) 0.1855(3) 0.0545(10) Uani 1 1 d . . .
C8 C 0.6199(7) 0.4657(6) 0.1383(4) 0.0805(14) Uani 1 1 d . . .
H8 H 0.6487 0.5491 0.1103 0.097 Uiso 1 1 calc R . .
C9 C 0.4710(7) 0.4754(8) 0.1321(5) 0.0935(17) Uani 1 1 d . . .
H9 H 0.3990 0.5656 0.1003 0.112 Uiso 1 1 calc R . .
C10 C 0.4294(7) 0.3553(8) 0.1718(5) 0.0930(18) Uani 1 1 d . . .
H10 H 0.3275 0.3641 0.1678 0.112 Uiso 1 1 calc R . .
C11 C 0.5308(7) 0.2231(7) 0.2171(4) 0.0832(15) Uani 1 1 d . . .
H11 H 0.5005 0.1404 0.2436 0.100 Uiso 1 1 calc R . .
C12 C 0.6819(6) 0.2111(6) 0.2238(4) 0.0719(13) Uani 1 1 d . . .
H12 H 0.7541 0.1192 0.2544 0.086 Uiso 1 1 calc R . .
O1 O 1.1290(7) 0.2190(6) 0.4129(4) 0.1258(12) Uani 1.000(3) 1 d D . .
O2 O 0.8217(9) 0.3307(7) 0.4763(3) 0.148(3) Uani 1.000(18) 1 d D . .
C13 C 1.1558(11) 0.0712(10) 0.4625(6) 0.1258(15) Uani 1 1 d D . .
H13A H 1.1896 -0.0023 0.4172 2.0(19) Uiso 1 1 calc R . .
H13B H 1.0520 0.0757 0.5045 2.400 Uiso 1 1 calc R . .
C14 C 1.2797(10) 0.0122(9) 0.5190(6) 0.1258(15) Uani 1 1 d D . .
H14A H 1.3734 0.0321 0.4820 0.189 Uiso 1 1 calc R . .
H14B H 1.3149 -0.0995 0.5371 0.189 Uiso 1 1 calc R . .
H14C H 1.2338 0.0646 0.5755 0.189 Uiso 1 1 calc R . .
C15 C 0.7713(18) 0.4123(17) 0.5500(8) 0.226(7) Uani 1 1 d D . .
H15A H 0.8468 0.3451 0.5927 0.271 Uiso 1 1 calc R . .
H15B H 0.7992 0.5012 0.5237 0.271 Uiso 1 1 calc R . .
C16 C 0.6317(17) 0.470(2) 0.6047(10) 0.255(9) Uani 1 1 d D . .
H16A H 0.5570 0.5601 0.5705 0.383 Uiso 1 1 calc R . .
H16B H 0.6426 0.5008 0.6587 0.383 Uiso 1 1 calc R . .
H16C H 0.5885 0.3915 0.6267 0.383 Uiso 1 1 calc R . .

loop_
_atom_site_aniso_label
_atom_site_aniso_U_11
_atom_site_aniso_U_22
_atom_site_aniso_U_33
_atom_site_aniso_U_23
_atom_site_aniso_U_13
_atom_site_aniso_U_12
Ga1 0.0723(4) 0.0469(3) 0.0644(4) -0.0097(2) -0.0232(2) -0.0249(2)
Cl1 0.0746(9) 0.0950(11) 0.1174(13) -0.0328(9) -0.0159(8) -0.0171(8)
Cl2 0.1003(10) 0.0655(7) 0.1158(11) -0.0057(7) -0.0378(8) -0.0471(7)
N1 0.114(3) 0.057(2) 0.048(2) 0.0003(16) -0.024(2) -0.045(2)
P1 0.0741(7) 0.0435(5) 0.0447(6) -0.0056(4) -0.0151(5) -0.0267(5)
S1 0.1078(10) 0.0566(6) 0.0506(6) -0.0032(5) -0.0153(6) -0.0476(7)
P2 0.0844(8) 0.0611(7) 0.0476(6) -0.0029(5) -0.0258(6) -0.0327(6)
O3 0.115(3) 0.0637(19) 0.068(2) -0.0043(15) -0.0436(19) -0.0400(19)
C1 0.064(2) 0.047(2) 0.057(2) -0.0082(17) -0.0105(19) -0.0292(19)
C2 0.074(3) 0.069(3) 0.071(3) -0.015(2) -0.024(2) -0.027(3)
C3 0.062(3) 0.072(3) 0.108(5) -0.026(3) -0.020(3) -0.010(3)
C4 0.069(3) 0.066(3) 0.088(4) -0.027(3) -0.001(3) -0.021(3)
C5 0.091(4) 0.071(3) 0.060(3) -0.022(2) -0.002(3) -0.036(3)
C6 0.071(3) 0.057(2) 0.057(3) -0.012(2) -0.016(2) -0.027(2)
C7 0.065(2) 0.048(2) 0.048(2) -0.0163(17) -0.0074(18) -0.0197(19)
C8 0.084(4) 0.060(3) 0.089(4) -0.003(3) -0.028(3) -0.022(3)
C9 0.074(4) 0.083(4) 0.114(5) -0.004(3) -0.041(3) -0.017(3)
C10 0.060(3) 0.102(5) 0.118(5) -0.044(4) -0.014(3) -0.024(3)
C11 0.074(3) 0.075(3) 0.105(4) -0.015(3) -0.014(3) -0.036(3)
C12 0.075(3) 0.056(3) 0.078(3) -0.008(2) -0.014(2) -0.025(2)
O1 0.128(3) 0.106(3) 0.150(2) 0.014(2) -0.068(2) -0.048(2)
O2 0.235(7) 0.174(6) 0.075(3) -0.054(3) 0.027(3) -0.137(5)
C13 0.128(3) 0.106(3) 0.150(3) 0.014(2) -0.068(2) -0.048(2)
C14 0.128(3) 0.106(3) 0.150(3) 0.014(2) -0.068(2) -0.048(2)
C15 0.287(16) 0.244(13) 0.126(8) -0.097(9) 0.083(10) -0.134(13)
C16 0.237(14) 0.41(2) 0.186(12) -0.198(16) 0.057(11) -0.179(15)

loop_
_atom_type_symbol
_atom_type_description
_atom_type_scat_dispersion_real
_atom_type_scat_dispersion_imag
_atom_type_scat_source
C C 0.0033 0.0016 'International Tables Vol C Tables 4.2.6.8 and 6.1.1.4'
H H 0.0000 0.0000 'International Tables Vol C Tables 4.2.6.8 and 6.1.1.4'
O O 0.0106 0.0060 'International Tables Vol C Tables 4.2.6.8 and 6.1.1.4'
S S 0.1246 0.1234 'International Tables Vol C Tables 4.2.6.8 and 6.1.1.4'
Cl Cl 0.1484 0.1585 'International Tables Vol C Tables 4.2.6.8 and 6.1.1.4'
Ga Ga 0.2307 1.6083 'International Tables Vol C Tables 4.2.6.8 and 6.1.1.4'
N N 0.0061 0.0033 'International Tables Vol C Tables 4.2.6.8 and 6.1.1.4'
P P 0.1023 0.0942 'International Tables Vol C Tables 4.2.6.8 and 6.1.1.4'

loop_
_geom_angle_atom_site_label_1
_geom_angle_atom_site_label_2
_geom_angle_atom_site_label_3
_geom_angle
_geom_angle_site_symmetry_1
_geom_angle_site_symmetry_3
_geom_angle_publ_flag
O3 Ga1 Cl2 107.62(11) . . ?
O3 Ga1 Cl1 106.99(13) . . ?
Cl2 Ga1 Cl1 111.82(7) . . ?
O3 Ga1 S1 106.95(11) . . ?
Cl2 Ga1 S1 108.39(6) . . ?
Cl1 Ga1 S1 114.72(6) . . ?
P2 N1 P1 137.3(3) . . ?
N1 P1 C1 110.0(2) . . ?
N1 P1 C7 109.2(2) . . ?
C1 P1 C7 107.16(19) . . ?
N1 P1 S1 116.92(15) . . ?
C1 P1 S1 104.07(14) . . ?
C7 P1 S1 109.08(15) . . ?
P1 S1 Ga1 100.83(6) . . ?
O3 P2 O2 110.5(3) . . ?
O3 P2 N1 117.15(19) . . ?
O2 P2 N1 106.2(3) . . ?
O3 P2 O1 103.7(2) . . ?
O2 P2 O1 108.1(4) . . ?
N1 P2 O1 111.0(3) . . ?
P2 O3 Ga1 127.24(19) . . ?
C2 C1 C6 120.7(4) . . ?
C2 C1 P1 119.4(3) . . ?
C6 C1 P1 119.9(3) . . ?
C1 C2 C3 119.7(5) . . ?
C4 C3 C2 119.0(5) . . ?
C5 C4 C3 121.3(5) . . ?
C4 C5 C6 120.4(5) . . ?
C1 C6 C5 118.8(5) . . ?
C8 C7 C12 118.4(5) . . ?
C8 C7 P1 124.0(4) . . ?
C12 C7 P1 117.6(4) . . ?
C7 C8 C9 120.4(5) . . ?
C10 C9 C8 120.1(5) . . ?
C11 C10 C9 121.6(5) . . ?
C10 C11 C12 119.1(5) . . ?
C7 C12 C11 120.4(5) . . ?
C13 O1 P2 120.0(5) . . ?
C15 O2 P2 126.8(7) . . ?
O1 C13 C14 113.5(7) . . ?
C16 C15 O2 130.6(13) . . ?

loop_
_geom_bond_atom_site_label_1
_geom_bond_atom_site_label_2
_geom_bond_distance
_geom_bond_site_symmetry_2
_geom_bond_publ_flag
Ga1 O3 1.867(3) . ?
Ga1 Cl2 2.1446(14) . ?
Ga1 Cl1 2.1494(15) . ?
Ga1 S1 2.2525(12) . ?
N1 P2 1.549(4) . ?
N1 P1 1.567(4) . ?
P1 C1 1.799(4) . ?
P1 C7 1.805(5) . ?
P1 S1 2.0563(15) . ?
P2 O3 1.508(3) . ?
P2 O2 1.541(5) . ?
P2 O1 1.549(5) . ?
C1 C2 1.373(6) . ?
C1 C6 1.382(6) . ?
C2 C3 1.406(7) . ?
C3 C4 1.360(8) . ?
C4 C5 1.364(8) . ?
C5 C6 1.392(6) . ?
C7 C8 1.363(7) . ?
C7 C12 1.378(6) . ?
C8 C9 1.373(8) . ?
C9 C10 1.339(9) . ?
C10 C11 1.338(8) . ?
C11 C12 1.387(7) . ?
O1 C13 1.378(8) . ?
O2 C15 1.335(10) . ?
C13 C14 1.434(8) . ?
C15 C16 1.254(12) . ?

loop_
_geom_torsion_atom_site_label_1
_geom_torsion_atom_site_label_2
_geom_torsion_atom_site_label_3
_geom_torsion_atom_site_label_4
_geom_torsion
_geom_torsion_site_symmetry_1
_geom_torsion_site_symmetry_2
_geom_torsion_site_symmetry_3
_geom_torsion_site_symmetry_4
_geom_torsion_publ_flag
P2 N1 P1 C1 117.6(4) . . . . ?
P2 N1 P1 C7 -125.1(4) . . . . ?
P2 N1 P1 S1 -0.7(5) . . . . ?
N1 P1 S1 Ga1 -23.2(2) . . . . ?
C1 P1 S1 Ga1 -144.64(16) . . . . ?
C7 P1 S1 Ga1 101.25(14) . . . . ?
O3 Ga1 S1 P1 36.54(14) . . . . ?
Cl2 Ga1 S1 P1 152.31(7) . . . . ?
Cl1 Ga1 S1 P1 -81.93(9) . . . . ?
P1 N1 P2 O3 10.3(6) . . . . ?
P1 N1 P2 O2 134.2(5) . . . . ?
P1 N1 P2 O1 -108.5(5) . . . . ?
O2 P2 O3 Ga1 -107.0(4) . . . . ?
N1 P2 O3 Ga1 14.7(4) . . . . ?
O1 P2 O3 Ga1 137.4(3) . . . . ?
Cl2 Ga1 O3 P2 -154.6(3) . . . . ?
Cl1 Ga1 O3 P2 85.0(3) . . . . ?
S1 Ga1 O3 P2 -38.3(3) . . . . ?
N1 P1 C1 C2 -24.4(4) . . . . ?
C7 P1 C1 C2 -142.9(4) . . . . ?
S1 P1 C1 C2 101.6(4) . . . . ?
N1 P1 C1 C6 158.2(3) . . . . ?
C7 P1 C1 C6 39.6(4) . . . . ?
S1 P1 C1 C6 -75.9(3) . . . . ?
C6 C1 C2 C3 1.6(7) . . . . ?
P1 C1 C2 C3 -175.9(4) . . . . ?
C1 C2 C3 C4 -1.4(8) . . . . ?
C2 C3 C4 C5 1.5(8) . . . . ?
C3 C4 C5 C6 -1.6(8) . . . . ?
C2 C1 C6 C5 -1.7(7) . . . . ?
P1 C1 C6 C5 175.8(3) . . . . ?
C4 C5 C6 C1 1.7(7) . . . . ?
N1 P1 C7 C8 126.8(4) . . . . ?
C1 P1 C7 C8 -114.1(4) . . . . ?
S1 P1 C7 C8 -2.0(4) . . . . ?
N1 P1 C7 C12 -53.5(4) . . . . ?
C1 P1 C7 C12 65.6(4) . . . . ?
S1 P1 C7 C12 177.7(3) . . . . ?
C12 C7 C8 C9 2.0(8) . . . . ?
P1 C7 C8 C9 -178.3(4) . . . . ?
C7 C8 C9 C10 -0.5(10) . . . . ?
C8 C9 C10 C11 -0.9(10) . . . . ?
C9 C10 C11 C12 0.7(9) . . . . ?
C8 C7 C12 C11 -2.1(7) . . . . ?
P1 C7 C12 C11 178.2(4) . . . . ?
C10 C11 C12 C7 0.8(8) . . . . ?
O3 P2 O1 C13 164.3(6) . . . . ?
O2 P2 O1 C13 47.1(7) . . . . ?
N1 P2 O1 C13 -69.0(6) . . . . ?
O3 P2 O2 C15 -33.1(11) . . . . ?
N1 P2 O2 C15 -161.1(10) . . . . ?
O1 P2 O2 C15 79.7(11) . . . . ?
P2 O1 C13 C14 -153.0(7) . . . . ?
P2 O2 C15 C16 149.0(15) . . . . ?
